data_1505824
loop_
_publ_author_name
'Peng, Zhi-Hui'
'Journet, Michel'
'Humphrey, Guy'

_publ_section_title
;
 A highly regioselective amination of 6-aryl-2,4-dichloropyrimidine.
;
_journal_issue 3
_journal_name_full 'Organic letters'
_journal_page_first 395
_journal_page_last 398
_journal_paper_doi 10.1021/ol052578p
_journal_volume 8
_journal_year 2006
_chemical_formula_moiety 'C40 H31 Cl3 N2 P2 Pd'
_chemical_formula_sum 'C40 H31 Cl3 N2 P2 Pd'
_chemical_formula_weight 814.36
_chemical_name_common Compound6
_chemical_name_systematic '  chloro(2,6-dichloropyrimidin-4-yl)bis(triphenylphosphoranyl)palladium'
_space_group_IT_number 14
_symmetry_cell_setting monoclinic
_symmetry_space_group_name_Hall '-P 2ybc'
_symmetry_space_group_name_H-M 'P 1 21/c 1'
_atom_sites_solution_hydrogens geom
_atom_sites_solution_primary direct
_atom_sites_solution_secondary difmap
_audit_creation_method SHELXL-97
_cell_angle_alpha 90.00
_cell_angle_beta 100.205(2)
_cell_angle_gamma 90.00
_cell_formula_units_Z 8
_cell_length_a 26.119(3)
_cell_length_b 11.3717(13)
_cell_length_c 25.521(3)
_cell_measurement_reflns_used 9182
_cell_measurement_temperature 298(2)
_cell_measurement_theta_max 21.10
_cell_measurement_theta_min 2.39
_cell_volume 7460.3(15)
_computing_cell_refinement 'Bruker SMART'
_computing_data_collection 'Bruker SMART'
_computing_data_reduction 'Bruker SAINT'
_computing_molecular_graphics 'Bruker SHELXTL'
_computing_publication_material 'Bruker SHELXTL'
_computing_structure_refinement 'SHELXL-97 (Sheldrick, 1997)'
_computing_structure_solution 'SHELXS-97 (Sheldrick, 1990)'
_diffrn_ambient_temperature 298(2)
_diffrn_measured_fraction_theta_full 0.995
_diffrn_measured_fraction_theta_max 0.995
_diffrn_measurement_device_type 'CCD area detector'
_diffrn_measurement_method 'phi and omega scans'
_diffrn_radiation_monochromator graphite
_diffrn_radiation_source 'fine-focus sealed tube'
_diffrn_radiation_type MoK\a
_diffrn_radiation_wavelength 0.71073
_diffrn_reflns_av_R_equivalents 0.1032
_diffrn_reflns_av_sigmaI/netI 0.0900
_diffrn_reflns_limit_h_max 32
_diffrn_reflns_limit_h_min -32
_diffrn_reflns_limit_k_max 14
_diffrn_reflns_limit_k_min -14
_diffrn_reflns_limit_l_max 31
_diffrn_reflns_limit_l_min -31
_diffrn_reflns_number 78407
_diffrn_reflns_theta_full 26.46
_diffrn_reflns_theta_max 26.46
_diffrn_reflns_theta_min 0.79
_exptl_absorpt_coefficient_mu 0.829
_exptl_absorpt_correction_type none
_exptl_crystal_colour Yellow
_exptl_crystal_density_diffrn 1.450
_exptl_crystal_density_meas 0
_exptl_crystal_density_method 'not measured'
_exptl_crystal_description Rod
_exptl_crystal_F_000 3296
_exptl_crystal_size_max 0.38
_exptl_crystal_size_mid 0.14
_exptl_crystal_size_min 0.08
_refine_diff_density_max 0.575
_refine_diff_density_min -0.435
_refine_diff_density_rms 0.085
_refine_ls_extinction_method none
_refine_ls_goodness_of_fit_ref 1.005
_refine_ls_hydrogen_treatment mixed
_refine_ls_matrix_type full
_refine_ls_number_parameters 865
_refine_ls_number_reflns 15318
_refine_ls_number_restraints 0
_refine_ls_restrained_S_all 1.005
_refine_ls_R_factor_all 0.1119
_refine_ls_R_factor_gt 0.0552
_refine_ls_shift/su_max 0.000
_refine_ls_shift/su_mean 0.000
_refine_ls_structure_factor_coef Fsqd
_refine_ls_weighting_details 'calc w=1/[\s^2^(Fo^2^)+(0.0455P)^2^+1.2265P] where P=(Fo^2^+2Fc^2^)/3'
_refine_ls_weighting_scheme calc
_refine_ls_wR_factor_gt 0.1054
_refine_ls_wR_factor_ref 0.1252
_reflns_number_gt 9056
_reflns_number_total 15318
_reflns_threshold_expression >2sigma(I)
_cod_data_source_file ol052578psi20051024_113421.cif
_cod_data_source_block compound6
_cod_depositor_comments
;
The following automatic conversions were performed:

'_symmetry_cell_setting' value 'Monoclinic' changed to 'monoclinic'
according to /home/saulius/struct/CIF-dictionaries/cif_core.dic
dictionary named 'cif_core.dic' version 2.4.1 from 2010-06-29.

Automatic conversion script
Id: cif_fix_values 1715 2011-07-08 13:25:40Z adriana 
;
_cod_original_cell_volume 7460.4(14)
_cod_original_sg_symbol_H-M P21/c
_cod_database_code 1505824

loop_
_symmetry_equiv_pos_as_xyz
'x, y, z'
'-x, y+1/2, -z+1/2'
'-x, -y, -z'
'x, -y-1/2, z-1/2'

loop_
_atom_site_label
_atom_site_type_symbol
_atom_site_fract_x
_atom_site_fract_y
_atom_site_fract_z
_atom_site_U_iso_or_equiv
_atom_site_adp_type
_atom_site_occupancy
_atom_site_symmetry_multiplicity
_atom_site_calc_flag
_atom_site_refinement_flags
C1 C 0.12285(18) 0.7212(4) 0.10786(17) 0.0392(11) Uani 1 1 d .
C2 C 0.16884(17) 0.6679(4) 0.12677(17) 0.0382(11) Uani 1 1 d .
H2 H 0.1892 0.6909 0.1588 0.046 Uiso 1 1 calc R
C3 C 0.18377(19) 0.5808(4) 0.0974(2) 0.0532(13) Uani 1 1 d .
C4 C 0.1129(2) 0.5962(4) 0.03646(18) 0.0493(13) Uani 1 1 d .
C5 C 0.19428(17) 0.9216(4) 0.06727(19) 0.0426(12) Uani 1 1 d .
C6 C 0.2467(2) 0.9140(6) 0.0868(2) 0.0746(17) Uani 1 1 d .
H6 H 0.2602 0.9470 0.1197 0.090 Uiso 1 1 calc R
C7 C 0.2794(2) 0.8574(7) 0.0577(3) 0.106(3) Uani 1 1 d .
H7 H 0.3149 0.8537 0.0710 0.127 Uiso 1 1 calc R
C8 C 0.2603(3) 0.8074(6) 0.0101(3) 0.088(2) Uani 1 1 d .
H8 H 0.2824 0.7670 -0.0084 0.105 Uiso 1 1 calc R
C9 C 0.2092(2) 0.8163(6) -0.0104(2) 0.0802(19) Uani 1 1 d .
H9 H 0.1962 0.7847 -0.0437 0.096 Uiso 1 1 calc R
C10 C 0.1760(2) 0.8730(5) 0.0184(2) 0.0602(15) Uani 1 1 d .
H10 H 0.1407 0.8779 0.0043 0.072 Uiso 1 1 calc R
C11 C 0.10915(19) 1.0811(4) 0.05899(18) 0.0445(12) Uani 1 1 d .
C12 C 0.1313(2) 1.1543(5) 0.0258(2) 0.0667(16) Uani 1 1 d .
H12 H 0.1672 1.1545 0.0279 0.080 Uiso 1 1 calc R
C13 C 0.1010(3) 1.2264(6) -0.0100(3) 0.090(2) Uani 1 1 d .
H13 H 0.1163 1.2770 -0.0314 0.108 Uiso 1 1 calc R
C14 C 0.0483(3) 1.2232(5) -0.0140(2) 0.083(2) Uani 1 1 d .
H14 H 0.0278 1.2709 -0.0389 0.099 Uiso 1 1 calc R
C15 C 0.0251(2) 1.1515(5) 0.0177(2) 0.0709(16) Uani 1 1 d .
H15 H -0.0110 1.1500 0.0145 0.085 Uiso 1 1 calc R
C16 C 0.0559(2) 1.0810(4) 0.05484(19) 0.0544(13) Uani 1 1 d .
H16 H 0.0405 1.0331 0.0772 0.065 Uiso 1 1 calc R
C17 C 0.18731(18) 1.0703(4) 0.15820(19) 0.0466(12) Uani 1 1 d .
C18 C 0.2100(2) 1.0131(5) 0.2038(2) 0.0730(17) Uani 1 1 d .
H18 H 0.2066 0.9319 0.2058 0.088 Uiso 1 1 calc R
C19 C 0.2376(3) 1.0731(8) 0.2467(2) 0.094(2) Uani 1 1 d .
H19 H 0.2539 1.0329 0.2769 0.112 Uiso 1 1 calc R
C20 C 0.2404(3) 1.1923(9) 0.2440(3) 0.106(3) Uani 1 1 d .
H20 H 0.2573 1.2342 0.2733 0.127 Uiso 1 1 calc R
C21 C 0.2193(3) 1.2502(6) 0.1996(3) 0.095(2) Uani 1 1 d .
H21 H 0.2227 1.3315 0.1982 0.114 Uiso 1 1 calc R
C22 C 0.1926(2) 1.1911(5) 0.1562(2) 0.0693(16) Uani 1 1 d .
H22 H 0.1782 1.2322 0.1256 0.083 Uiso 1 1 calc R
C23 C 0.05784(17) 0.5710(4) 0.17970(18) 0.0376(11) Uani 1 1 d .
C24 C 0.08727(19) 0.4985(4) 0.2168(2) 0.0549(14) Uani 1 1 d .
H24 H 0.1022 0.5282 0.2500 0.066 Uiso 1 1 calc R
C25 C 0.0946(2) 0.3823(5) 0.2048(2) 0.0717(17) Uani 1 1 d .
H25 H 0.1141 0.3340 0.2302 0.086 Uiso 1 1 calc R
C26 C 0.0735(2) 0.3368(5) 0.1560(3) 0.0694(16) Uani 1 1 d .
H26 H 0.0788 0.2583 0.1483 0.083 Uiso 1 1 calc R
C27 C 0.0447(2) 0.4075(4) 0.1188(2) 0.0604(14) Uani 1 1 d .
H27 H 0.0305 0.3775 0.0855 0.072 Uiso 1 1 calc R
C28 C 0.03675(19) 0.5230(4) 0.13063(19) 0.0512(13) Uani 1 1 d .
H28 H 0.0167 0.5703 0.1052 0.061 Uiso 1 1 calc R
C29 C 0.06817(17) 0.7446(4) 0.26253(17) 0.0399(11) Uani 1 1 d .
C30 C 0.0379(2) 0.7000(5) 0.2965(2) 0.0645(15) Uani 1 1 d .
H30 H 0.0065 0.6636 0.2827 0.077 Uiso 1 1 calc R
C31 C 0.0533(3) 0.7085(6) 0.3506(2) 0.082(2) Uani 1 1 d .
H31 H 0.0328 0.6752 0.3730 0.099 Uiso 1 1 calc R
C32 C 0.0978(3) 0.7645(6) 0.3718(2) 0.086(2) Uani 1 1 d .
H32 H 0.1074 0.7719 0.4085 0.103 Uiso 1 1 calc R
C33 C 0.1291(2) 0.8107(6) 0.3382(3) 0.0836(19) Uani 1 1 d .
H33 H 0.1600 0.8486 0.3523 0.100 Uiso 1 1 calc R
C34 C 0.1138(2) 0.8000(5) 0.2838(2) 0.0602(14) Uani 1 1 d .
H34 H 0.1348 0.8307 0.2613 0.072 Uiso 1 1 calc R
C35 C -0.02078(17) 0.7473(4) 0.17496(17) 0.0401(11) Uani 1 1 d .
C36 C -0.04101(19) 0.8541(4) 0.15627(19) 0.0528(13) Uani 1 1 d .
H36 H -0.0186 0.9147 0.1507 0.063 Uiso 1 1 calc R
C37 C -0.0944(2) 0.8729(5) 0.1455(2) 0.0686(16) Uani 1 1 d .
H37 H -0.1078 0.9455 0.1331 0.082 Uiso 1 1 calc R
C38 C -0.1272(2) 0.7832(6) 0.1534(2) 0.0734(17) Uani 1 1 d .
H38 H -0.1630 0.7951 0.1461 0.088 Uiso 1 1 calc R
C39 C -0.1078(2) 0.6763(6) 0.1720(2) 0.0706(17) Uani 1 1 d .
H39 H -0.1303 0.6159 0.1774 0.085 Uiso 1 1 calc R
C40 C -0.05493(19) 0.6585(5) 0.1828(2) 0.0577(14) Uani 1 1 d .
H40 H -0.0419 0.5858 0.1955 0.069 Uiso 1 1 calc R
C41 C 0.37861(17) 0.1043(4) 0.39997(19) 0.0406(11) Uani 1 1 d .
C42 C 0.39253(17) 0.0878(4) 0.45266(18) 0.0415(11) Uani 1 1 d .
H42 H 0.4154 0.1391 0.4734 0.050 Uiso 1 1 calc R
C43 C 0.3728(2) -0.0041(5) 0.4744(2) 0.0613(15) Uani 1 1 d .
C44 C 0.32885(19) -0.0639(4) 0.3971(2) 0.0556(14) Uani 1 1 d .
C45 C 0.4521(2) -0.0345(4) 0.3385(2) 0.0538(13) Uani 1 1 d .
C46 C 0.4733(2) -0.0681(5) 0.3904(2) 0.0678(16) Uani 1 1 d .
H46 H 0.4902 -0.0131 0.4143 0.081 Uiso 1 1 calc R
C47 C 0.4689(3) -0.1845(6) 0.4063(3) 0.093(2) Uani 1 1 d .
H47 H 0.4831 -0.2078 0.4408 0.111 Uiso 1 1 calc R
C48 C 0.4436(3) -0.2633(6) 0.3710(4) 0.104(3) Uani 1 1 d .
H48 H 0.4400 -0.3405 0.3819 0.124 Uiso 1 1 calc R
C49 C 0.4236(3) -0.2323(6) 0.3209(3) 0.101(2) Uani 1 1 d .
H49 H 0.4070 -0.2884 0.2973 0.121 Uiso 1 1 calc R
C50 C 0.4275(2) -0.1171(5) 0.3038(3) 0.0792(18) Uani 1 1 d .
H50 H 0.4135 -0.0962 0.2690 0.095 Uiso 1 1 calc R
C51 C 0.52550(18) 0.1433(5) 0.32627(18) 0.0488(12) Uani 1 1 d .
C52 C 0.5577(2) 0.0499(5) 0.3182(2) 0.0721(17) Uani 1 1 d .
H52 H 0.5437 -0.0253 0.3127 0.086 Uiso 1 1 calc R
C53 C 0.6096(2) 0.0672(6) 0.3184(2) 0.0833(19) Uani 1 1 d .
H53 H 0.6305 0.0046 0.3117 0.100 Uiso 1 1 calc R
C54 C 0.6309(2) 0.1774(7) 0.3284(3) 0.085(2) Uani 1 1 d .
H54 H 0.6663 0.1888 0.3298 0.101 Uiso 1 1 calc R
C55 C 0.5995(2) 0.2708(6) 0.3362(2) 0.0811(19) Uani 1 1 d .
H55 H 0.6135 0.3458 0.3419 0.097 Uiso 1 1 calc R
C56 C 0.5469(2) 0.2527(5) 0.3355(2) 0.0637(15) Uani 1 1 d .
H56 H 0.5259 0.3156 0.3415 0.076 Uiso 1 1 calc R
C57 C 0.4293(2) 0.1329(5) 0.25209(19) 0.0566(14) Uani 1 1 d .
C58 C 0.4578(2) 0.1155(8) 0.2137(2) 0.113(3) Uani 1 1 d .
H58 H 0.4929 0.0978 0.2234 0.136 Uiso 1 1 calc R
C59 C 0.4364(3) 0.1230(10) 0.1608(3) 0.169(5) Uani 1 1 d .
H59 H 0.4567 0.1082 0.1350 0.202 Uiso 1 1 calc R
C60 C 0.3860(4) 0.1520(9) 0.1463(3) 0.149(4) Uani 1 1 d .
H60 H 0.3719 0.1633 0.1105 0.179 Uiso 1 1 calc R
C61 C 0.3562(3) 0.1643(10) 0.1836(3) 0.163(4) Uani 1 1 d .
H61 H 0.3206 0.1774 0.1738 0.195 Uiso 1 1 calc R
C62 C 0.3782(3) 0.1577(8) 0.2363(3) 0.123(3) Uani 1 1 d .
H62 H 0.3576 0.1706 0.2619 0.148 Uiso 1 1 calc R
C63 C 0.38210(18) 0.4599(4) 0.45315(19) 0.0463(12) Uani 1 1 d .
C64 C 0.3705(2) 0.5754(5) 0.4563(2) 0.0602(14) Uani 1 1 d .
H64 H 0.3435 0.6082 0.4320 0.072 Uiso 1 1 calc R
C65 C 0.3990(2) 0.6451(5) 0.4959(2) 0.0739(17) Uani 1 1 d .
H65 H 0.3906 0.7243 0.4977 0.089 Uiso 1 1 calc R
C66 C 0.4378(2) 0.6014(6) 0.5312(2) 0.0718(17) Uani 1 1 d .
H66 H 0.4564 0.6493 0.5575 0.086 Uiso 1 1 calc R
C67 C 0.4502(2) 0.4847(6) 0.5285(2) 0.0814(19) Uani 1 1 d .
H67 H 0.4770 0.4527 0.5533 0.098 Uiso 1 1 calc R
C68 C 0.4228(2) 0.4152(5) 0.4892(2) 0.0743(17) Uani 1 1 d .
H68 H 0.4321 0.3367 0.4869 0.089 Uiso 1 1 calc R
C69 C 0.30279(17) 0.2818(4) 0.44028(19) 0.0440(12) Uani 1 1 d .
C70 C 0.26747(19) 0.2049(4) 0.4130(2) 0.0571(14) Uani 1 1 d .
H70 H 0.2652 0.1966 0.3764 0.068 Uiso 1 1 calc R
C71 C 0.2350(2) 0.1391(5) 0.4392(3) 0.0731(17) Uani 1 1 d .
H71 H 0.2116 0.0861 0.4204 0.088 Uiso 1 1 calc R
C72 C 0.2378(3) 0.1526(6) 0.4927(3) 0.092(2) Uani 1 1 d .
H72 H 0.2162 0.1083 0.5104 0.110 Uiso 1 1 calc R
C73 C 0.2720(3) 0.2309(7) 0.5206(3) 0.103(2) Uani 1 1 d .
H73 H 0.2736 0.2403 0.5570 0.123 Uiso 1 1 calc R
C74 C 0.3039(2) 0.2954(5) 0.4944(2) 0.0716(17) Uani 1 1 d .
H74 H 0.3268 0.3494 0.5133 0.086 Uiso 1 1 calc R
C75 C 0.30123(18) 0.4477(4) 0.35798(19) 0.0458(12) Uani 1 1 d .
C76 C 0.3102(2) 0.4723(5) 0.3076(2) 0.0642(15) Uani 1 1 d .
H76 H 0.3403 0.4445 0.2969 0.077 Uiso 1 1 calc R
C77 C 0.2750(3) 0.5379(5) 0.2728(2) 0.0809(18) Uani 1 1 d .
H77 H 0.2814 0.5540 0.2389 0.097 Uiso 1 1 calc R
C78 C 0.2309(2) 0.5792(5) 0.2877(3) 0.0797(19) Uani 1 1 d .
H78 H 0.2076 0.6243 0.2641 0.096 Uiso 1 1 calc R
C79 C 0.2206(2) 0.5546(5) 0.3374(3) 0.0728(17) Uani 1 1 d .
H79 H 0.1899 0.5810 0.3473 0.087 Uiso 1 1 calc R
C80 C 0.25611(19) 0.4903(4) 0.3728(2) 0.0581(14) Uani 1 1 d .
H80 H 0.2497 0.4754 0.4069 0.070 Uiso 1 1 calc R
Cl1 Cl 0.07239(5) 1.01926(10) 0.19289(5) 0.0539(3) Uani 1 1 d .
Cl2 Cl 0.24389(7) 0.51424(17) 0.11793(7) 0.1105(7) Uani 1 1 d .
Cl3 Cl 0.07469(7) 0.54773(14) -0.02164(6) 0.0919(5) Uani 1 1 d .
Cl4 Cl 0.43936(6) 0.42029(11) 0.33561(6) 0.0736(4) Uani 1 1 d .
Cl5 Cl 0.38764(8) -0.02647(18) 0.54238(7) 0.1145(7) Uani 1 1 d .
Cl6 Cl 0.28787(7) -0.16440(15) 0.36010(8) 0.1059(6) Uani 1 1 d .
N1 N 0.15695(17) 0.5395(4) 0.05211(17) 0.0582(12) Uani 1 1 d .
N2 N 0.09374(15) 0.6862(3) 0.06093(16) 0.0496(10) Uani 1 1 d .
N3 N 0.34056(18) -0.0838(4) 0.4488(2) 0.0653(12) Uani 1 1 d .
N4 N 0.34554(16) 0.0277(4) 0.36976(17) 0.0576(11) Uani 1 1 d .
P1 P 0.14845(5) 0.98287(10) 0.10598(5) 0.0392(3) Uani 1 1 d .
P2 P 0.04971(5) 0.72737(10) 0.19060(5) 0.0361(3) Uani 1 1 d .
P3 P 0.45579(5) 0.12080(11) 0.32222(5) 0.0460(3) Uani 1 1 d .
P4 P 0.34668(5) 0.35956(10) 0.40427(5) 0.0410(3) Uani 1 1 d .
Pd1 Pd 0.097991(13) 0.85466(3) 0.146460(14) 0.03628(11) Uani 1 1 d .
Pd2 Pd 0.405329(14) 0.24459(3) 0.366980(14) 0.04150(11) Uani 1 1 d .

loop_
_atom_site_aniso_label
_atom_site_aniso_U_11
_atom_site_aniso_U_22
_atom_site_aniso_U_33
_atom_site_aniso_U_23
_atom_site_aniso_U_13
_atom_site_aniso_U_12
C1 0.045(3) 0.036(3) 0.039(3) 0.000(2) 0.015(2) -0.003(2)
C2 0.042(3) 0.038(3) 0.033(3) -0.009(2) 0.001(2) 0.010(2)
C3 0.053(3) 0.052(3) 0.051(3) -0.002(3) 0.000(3) 0.014(3)
C4 0.065(4) 0.039(3) 0.044(3) 0.000(2) 0.009(3) -0.003(3)
C5 0.036(3) 0.044(3) 0.049(3) 0.004(2) 0.012(2) -0.003(2)
C6 0.056(4) 0.112(5) 0.058(4) -0.005(4) 0.014(3) 0.009(4)
C7 0.060(4) 0.183(8) 0.075(5) -0.022(5) 0.016(4) 0.027(5)
C8 0.067(5) 0.121(6) 0.083(5) -0.007(4) 0.037(4) 0.014(4)
C9 0.075(5) 0.107(5) 0.066(4) -0.032(4) 0.030(4) -0.011(4)
C10 0.044(3) 0.078(4) 0.061(4) -0.007(3) 0.016(3) -0.003(3)
C11 0.055(3) 0.033(3) 0.047(3) -0.007(2) 0.013(2) -0.004(2)
C12 0.069(4) 0.056(4) 0.079(4) 0.019(3) 0.022(3) -0.001(3)
C13 0.117(6) 0.074(5) 0.082(5) 0.035(4) 0.026(5) 0.017(5)
C14 0.123(6) 0.060(4) 0.058(4) 0.012(3) -0.005(4) 0.024(4)
C15 0.071(4) 0.066(4) 0.069(4) -0.007(3) -0.008(3) 0.011(3)
C16 0.061(4) 0.048(3) 0.052(3) -0.002(3) 0.007(3) -0.002(3)
C17 0.042(3) 0.052(3) 0.047(3) -0.002(3) 0.012(2) -0.005(2)
C18 0.075(4) 0.072(4) 0.067(4) 0.003(3) -0.001(3) -0.028(3)
C19 0.084(5) 0.133(7) 0.059(4) 0.006(5) -0.001(4) -0.026(5)
C20 0.091(6) 0.146(8) 0.077(6) -0.033(6) 0.004(4) -0.035(6)
C21 0.094(5) 0.073(5) 0.114(6) -0.034(5) 0.008(5) -0.024(4)
C22 0.067(4) 0.058(4) 0.082(4) -0.006(3) 0.010(3) -0.003(3)
C23 0.039(3) 0.033(3) 0.043(3) 0.001(2) 0.012(2) -0.006(2)
C24 0.066(4) 0.049(3) 0.048(3) 0.004(3) 0.004(3) 0.010(3)
C25 0.089(4) 0.043(3) 0.085(5) 0.018(3) 0.020(4) 0.025(3)
C26 0.088(5) 0.036(3) 0.089(5) -0.010(3) 0.028(4) 0.002(3)
C27 0.078(4) 0.039(3) 0.065(4) -0.006(3) 0.013(3) -0.004(3)
C28 0.066(3) 0.033(3) 0.054(3) -0.002(2) 0.008(3) 0.000(2)
C29 0.039(3) 0.035(3) 0.046(3) -0.005(2) 0.008(2) 0.000(2)
C30 0.049(3) 0.103(5) 0.044(3) -0.002(3) 0.013(3) -0.004(3)
C31 0.072(4) 0.135(6) 0.044(4) 0.004(4) 0.022(3) 0.021(4)
C32 0.093(6) 0.105(6) 0.052(4) -0.019(4) -0.003(4) 0.026(4)
C33 0.068(4) 0.087(5) 0.083(5) -0.006(4) -0.021(4) -0.008(4)
C34 0.059(4) 0.060(4) 0.060(4) -0.003(3) 0.003(3) 0.000(3)
C35 0.040(3) 0.045(3) 0.038(3) -0.002(2) 0.014(2) -0.001(2)
C36 0.049(3) 0.047(3) 0.061(3) 0.003(3) 0.006(3) 0.005(3)
C37 0.059(4) 0.059(4) 0.085(4) -0.003(3) 0.003(3) 0.017(3)
C38 0.042(3) 0.083(5) 0.089(5) -0.009(4) -0.004(3) 0.005(3)
C39 0.044(4) 0.077(4) 0.089(4) -0.005(4) 0.007(3) -0.022(3)
C40 0.047(3) 0.062(4) 0.063(3) 0.008(3) 0.006(3) -0.003(3)
C41 0.034(3) 0.036(3) 0.053(3) -0.004(2) 0.012(2) 0.002(2)
C42 0.046(3) 0.039(3) 0.039(3) -0.010(2) 0.006(2) -0.008(2)
C43 0.074(4) 0.064(4) 0.047(3) 0.005(3) 0.015(3) 0.007(3)
C44 0.046(3) 0.043(3) 0.077(4) 0.002(3) 0.009(3) -0.004(3)
C45 0.052(3) 0.047(3) 0.069(4) -0.013(3) 0.026(3) 0.000(3)
C46 0.064(4) 0.056(4) 0.087(5) 0.002(3) 0.023(3) 0.012(3)
C47 0.098(5) 0.066(5) 0.123(6) 0.022(5) 0.043(5) 0.019(4)
C48 0.129(7) 0.048(4) 0.151(8) 0.004(5) 0.071(6) -0.002(4)
C49 0.126(7) 0.055(5) 0.131(7) -0.025(5) 0.049(6) -0.021(4)
C50 0.099(5) 0.060(4) 0.086(5) -0.019(4) 0.034(4) -0.011(4)
C51 0.047(3) 0.059(3) 0.042(3) -0.004(3) 0.012(2) 0.005(3)
C52 0.056(4) 0.076(4) 0.089(4) -0.008(3) 0.025(3) -0.003(3)
C53 0.065(4) 0.093(5) 0.098(5) -0.006(4) 0.030(4) 0.015(4)
C54 0.044(4) 0.114(6) 0.096(5) -0.005(4) 0.012(3) -0.001(4)
C55 0.058(4) 0.094(5) 0.089(5) -0.005(4) 0.006(3) -0.011(4)
C56 0.049(3) 0.078(4) 0.062(4) -0.007(3) 0.003(3) 0.007(3)
C57 0.050(3) 0.072(4) 0.051(3) -0.008(3) 0.015(3) 0.004(3)
C58 0.061(4) 0.228(9) 0.051(4) -0.003(5) 0.013(3) 0.000(5)
C59 0.070(5) 0.379(16) 0.059(5) 0.000(7) 0.015(4) -0.014(8)
C60 0.118(7) 0.281(13) 0.044(4) 0.012(6) 0.000(5) 0.020(8)
C61 0.090(6) 0.317(14) 0.071(5) -0.014(7) -0.015(5) 0.082(7)
C62 0.075(5) 0.235(10) 0.058(4) -0.025(5) 0.008(4) 0.053(6)
C63 0.045(3) 0.048(3) 0.051(3) 0.000(2) 0.021(2) 0.001(2)
C64 0.058(4) 0.052(4) 0.067(4) 0.001(3) 0.002(3) 0.000(3)
C65 0.080(5) 0.056(4) 0.084(4) -0.017(4) 0.011(4) -0.003(4)
C66 0.068(4) 0.090(5) 0.059(4) -0.025(4) 0.014(3) -0.018(4)
C67 0.068(4) 0.094(5) 0.073(4) -0.002(4) -0.013(3) -0.002(4)
C68 0.067(4) 0.065(4) 0.082(4) -0.002(4) -0.012(3) 0.010(3)
C69 0.038(3) 0.044(3) 0.052(3) 0.009(2) 0.015(2) 0.004(2)
C70 0.050(3) 0.057(3) 0.067(4) 0.010(3) 0.016(3) 0.003(3)
C71 0.042(3) 0.069(4) 0.106(5) 0.020(4) 0.010(3) -0.006(3)
C72 0.070(5) 0.108(6) 0.105(6) 0.046(5) 0.035(4) -0.003(4)
C73 0.094(6) 0.152(7) 0.068(5) 0.024(5) 0.030(4) -0.018(5)
C74 0.068(4) 0.093(5) 0.062(4) 0.005(3) 0.033(3) -0.019(3)
C75 0.051(3) 0.036(3) 0.052(3) -0.004(2) 0.014(3) -0.006(2)
C76 0.061(4) 0.078(4) 0.053(3) 0.007(3) 0.008(3) 0.003(3)
C77 0.087(5) 0.092(5) 0.059(4) 0.013(4) 0.002(4) 0.005(4)
C78 0.069(5) 0.073(4) 0.083(5) 0.018(4) -0.025(4) -0.003(4)
C79 0.050(4) 0.061(4) 0.107(5) 0.013(4) 0.013(4) 0.001(3)
C80 0.055(3) 0.057(3) 0.063(4) 0.018(3) 0.010(3) 0.007(3)
Cl1 0.0638(8) 0.0346(7) 0.0703(9) -0.0091(6) 0.0310(7) 0.0037(6)
Cl2 0.0902(13) 0.1260(16) 0.1018(13) -0.0333(12) -0.0200(10) 0.0642(12)
Cl3 0.1186(14) 0.0822(11) 0.0624(10) -0.0146(9) -0.0179(9) -0.0150(10)
Cl4 0.0718(10) 0.0443(8) 0.1172(13) 0.0141(8) 0.0508(9) -0.0028(7)
Cl5 0.1578(19) 0.1221(16) 0.0612(11) 0.0182(10) 0.0130(11) 0.0011(14)
Cl6 0.0935(13) 0.0791(12) 0.1331(16) -0.0024(11) -0.0133(11) -0.0404(10)
N1 0.066(3) 0.051(3) 0.057(3) -0.008(2) 0.009(2) 0.010(2)
N2 0.051(3) 0.043(2) 0.056(3) 0.003(2) 0.011(2) -0.004(2)
N3 0.068(3) 0.059(3) 0.071(3) 0.013(3) 0.017(3) -0.004(3)
N4 0.054(3) 0.048(3) 0.072(3) 0.001(2) 0.014(2) -0.003(2)
P1 0.0400(7) 0.0358(7) 0.0438(7) 0.0034(6) 0.0128(6) -0.0030(6)
P2 0.0374(7) 0.0319(7) 0.0411(7) 0.0022(5) 0.0127(6) -0.0003(5)
P3 0.0484(8) 0.0451(8) 0.0486(8) -0.0053(6) 0.0193(6) 0.0014(6)
P4 0.0405(7) 0.0393(7) 0.0462(7) 0.0016(6) 0.0158(6) 0.0001(6)
Pd1 0.0400(2) 0.02754(19) 0.0449(2) -0.00002(16) 0.01747(16) 0.00121(16)
Pd2 0.0448(2) 0.0357(2) 0.0483(2) -0.00120(17) 0.01987(17) -0.00250(17)

loop_
_atom_type_symbol
_atom_type_description
_atom_type_scat_dispersion_real
_atom_type_scat_dispersion_imag
_atom_type_scat_source
C C 0.0033 0.0016 'International Tables Vol C Tables 4.2.6.8 and 6.1.1.4'
H H 0.0000 0.0000 'International Tables Vol C Tables 4.2.6.8 and 6.1.1.4'
N N 0.0061 0.0033 'International Tables Vol C Tables 4.2.6.8 and 6.1.1.4'
P P 0.1023 0.0942 'International Tables Vol C Tables 4.2.6.8 and 6.1.1.4'
Cl Cl 0.1484 0.1585 'International Tables Vol C Tables 4.2.6.8 and 6.1.1.4'
Pd Pd -0.9988 1.0072 'International Tables Vol C Tables 4.2.6.8 and 6.1.1.4'

loop_
_geom_angle_atom_site_label_1
_geom_angle_atom_site_label_2
_geom_angle_atom_site_label_3
_geom_angle
C2 C1 N2 120.3(4)
C2 C1 Pd1 120.9(3)
N2 C1 Pd1 118.7(3)
C3 C2 C1 117.3(4)
C3 C2 H2 121.4
C1 C2 H2 121.4
N1 C3 C2 125.9(4)
N1 C3 Cl2 114.7(4)
C2 C3 Cl2 119.3(4)
N1 C4 N2 127.5(4)
N1 C4 Cl3 116.5(4)
N2 C4 Cl3 116.0(4)
C10 C5 C6 118.0(5)
C10 C5 P1 119.4(4)
C6 C5 P1 122.4(4)
C5 C6 C7 120.2(5)
C5 C6 H6 119.9
C7 C6 H6 119.9
C8 C7 C6 120.8(6)
C8 C7 H7 119.6
C6 C7 H7 119.6
C9 C8 C7 119.9(6)
C9 C8 H8 120.0
C7 C8 H8 120.0
C8 C9 C10 119.8(6)
C8 C9 H9 120.1
C10 C9 H9 120.1
C5 C10 C9 121.2(5)
C5 C10 H10 119.4
C9 C10 H10 119.4
C16 C11 C12 118.7(5)
C16 C11 P1 119.7(4)
C12 C11 P1 121.6(4)
C13 C12 C11 120.8(6)
C13 C12 H12 119.6
C11 C12 H12 119.6
C14 C13 C12 119.4(6)
C14 C13 H13 120.3
C12 C13 H13 120.3
C13 C14 C15 121.4(6)
C13 C14 H14 119.3
C15 C14 H14 119.3
C14 C15 C16 119.0(6)
C14 C15 H15 120.5
C16 C15 H15 120.5
C11 C16 C15 120.7(5)
C11 C16 H16 119.7
C15 C16 H16 119.7
C18 C17 C22 118.2(5)
C18 C17 P1 117.6(4)
C22 C17 P1 124.1(4)
C17 C18 C19 121.7(6)
C17 C18 H18 119.2
C19 C18 H18 119.2
C20 C19 C18 118.5(7)
C20 C19 H19 120.8
C18 C19 H19 120.8
C21 C20 C19 121.0(7)
C21 C20 H20 119.5
C19 C20 H20 119.5
C20 C21 C22 121.0(7)
C20 C21 H21 119.5
C22 C21 H21 119.5
C21 C22 C17 119.6(6)
C21 C22 H22 120.2
C17 C22 H22 120.2
C24 C23 C28 117.9(4)
C24 C23 P2 123.0(4)
C28 C23 P2 119.0(3)
C25 C24 C23 120.1(5)
C25 C24 H24 120.0
C23 C24 H24 120.0
C26 C25 C24 121.0(5)
C26 C25 H25 119.5
C24 C25 H25 119.5
C27 C26 C25 119.6(5)
C27 C26 H26 120.2
C25 C26 H26 120.2
C26 C27 C28 119.8(5)
C26 C27 H27 120.1
C28 C27 H27 120.1
C27 C28 C23 121.6(5)
C27 C28 H28 119.2
C23 C28 H28 119.2
C30 C29 C34 118.5(5)
C30 C29 P2 121.2(4)
C34 C29 P2 120.3(4)
C29 C30 C31 120.7(5)
C29 C30 H30 119.6
C31 C30 H30 119.6
C32 C31 C30 121.0(6)
C32 C31 H31 119.5
C30 C31 H31 119.5
C31 C32 C33 119.3(6)
C31 C32 H32 120.4
C33 C32 H32 120.4
C34 C33 C32 119.4(6)
C34 C33 H33 120.3
C32 C33 H33 120.3
C29 C34 C33 120.9(5)
C29 C34 H34 119.5
C33 C34 H34 119.5
C36 C35 C40 118.4(4)
C36 C35 P2 119.7(4)
C40 C35 P2 121.8(4)
C35 C36 C37 120.9(5)
C35 C36 H36 119.5
C37 C36 H36 119.5
C38 C37 C36 119.3(5)
C38 C37 H37 120.4
C36 C37 H37 120.4
C37 C38 C39 120.7(5)
C37 C38 H38 119.7
C39 C38 H38 119.7
C38 C39 C40 119.7(5)
C38 C39 H39 120.1
C40 C39 H39 120.1
C39 C40 C35 120.9(5)
C39 C40 H40 119.5
C35 C40 H40 119.5
C42 C41 N4 120.5(4)
C42 C41 Pd2 118.9(4)
N4 C41 Pd2 120.5(4)
C43 C42 C41 118.2(5)
C43 C42 H42 120.9
C41 C42 H42 120.9
N3 C43 C42 126.1(5)
N3 C43 Cl5 113.9(4)
C42 C43 Cl5 120.0(5)
N3 C44 N4 127.1(5)
N3 C44 Cl6 116.3(4)
N4 C44 Cl6 116.6(4)
C50 C45 C46 119.1(5)
C50 C45 P3 123.8(5)
C46 C45 P3 117.0(4)
C45 C46 C47 119.9(6)
C45 C46 H46 120.1
C47 C46 H46 120.1
C48 C47 C46 119.2(7)
C48 C47 H47 120.4
C46 C47 H47 120.4
C49 C48 C47 121.5(7)
C49 C48 H48 119.3
C47 C48 H48 119.3
C48 C49 C50 120.6(7)
C48 C49 H49 119.7
C50 C49 H49 119.7
C45 C50 C49 119.7(6)
C45 C50 H50 120.1
C49 C50 H50 120.1
C56 C51 C52 118.8(5)
C56 C51 P3 120.7(4)
C52 C51 P3 120.5(4)
C53 C52 C51 120.9(6)
C53 C52 H52 119.6
C51 C52 H52 119.6
C52 C53 C54 119.8(6)
C52 C53 H53 120.1
C54 C53 H53 120.1
C53 C54 C55 119.9(6)
C53 C54 H54 120.1
C55 C54 H54 120.1
C54 C55 C56 119.9(6)
C54 C55 H55 120.1
C56 C55 H55 120.1
C51 C56 C55 120.7(6)
C51 C56 H56 119.6
C55 C56 H56 119.6
C58 C57 C62 117.2(5)
C58 C57 P3 123.0(4)
C62 C57 P3 119.8(4)
C57 C58 C59 121.8(6)
C57 C58 H58 119.1
C59 C58 H58 119.1
C60 C59 C58 119.7(7)
C60 C59 H59 120.2
C58 C59 H59 120.2
C59 C60 C61 119.6(7)
C59 C60 H60 120.2
C61 C60 H60 120.2
C60 C61 C62 119.7(7)
C60 C61 H61 120.1
C62 C61 H61 120.1
C57 C62 C61 121.8(6)
C57 C62 H62 119.1
C61 C62 H62 119.1
C64 C63 C68 118.3(5)
C64 C63 P4 123.9(4)
C68 C63 P4 117.9(4)
C63 C64 C65 119.9(5)
C63 C64 H64 120.0
C65 C64 H64 120.0
C66 C65 C64 121.7(6)
C66 C65 H65 119.2
C64 C65 H65 119.2
C65 C66 C67 119.1(6)
C65 C66 H66 120.4
C67 C66 H66 120.4
C66 C67 C68 119.8(6)
C66 C67 H67 120.1
C68 C67 H67 120.1
C63 C68 C67 121.1(6)
C63 C68 H68 119.4
C67 C68 H68 119.4
C70 C69 C74 118.2(5)
C70 C69 P4 118.8(4)
C74 C69 P4 123.1(4)
C69 C70 C71 120.9(5)
C69 C70 H70 119.6
C71 C70 H70 119.6
C72 C71 C70 119.6(6)
C72 C71 H71 120.2
C70 C71 H71 120.2
C71 C72 C73 120.5(6)
C71 C72 H72 119.7
C73 C72 H72 119.7
C72 C73 C74 119.5(6)
C72 C73 H73 120.2
C74 C73 H73 120.2
C73 C74 C69 121.3(6)
C73 C74 H74 119.3
C69 C74 H74 119.3
C76 C75 C80 118.6(5)
C76 C75 P4 121.2(4)
C80 C75 P4 120.2(4)
C75 C76 C77 120.3(5)
C75 C76 H76 119.8
C77 C76 H76 119.8
C78 C77 C76 120.7(6)
C78 C77 H77 119.7
C76 C77 H77 119.7
C77 C78 C79 120.2(6)
C77 C78 H78 119.9
C79 C78 H78 119.9
C78 C79 C80 119.5(6)
C78 C79 H79 120.2
C80 C79 H79 120.2
C79 C80 C75 120.6(5)
C79 C80 H80 119.7
C75 C80 H80 119.7
C4 N1 C3 112.9(4)
C4 N2 C1 115.9(4)
C44 N3 C43 112.9(4)
C41 N4 C44 115.1(4)
C11 P1 C5 103.1(2)
C11 P1 C17 108.9(2)
C5 P1 C17 105.7(2)
C11 P1 Pd1 112.35(16)
C5 P1 Pd1 118.68(15)
C17 P1 Pd1 107.66(16)
C23 P2 C29 104.0(2)
C23 P2 C35 103.2(2)
C29 P2 C35 106.4(2)
C23 P2 Pd1 116.38(14)
C29 P2 Pd1 110.47(15)
C35 P2 Pd1 115.25(15)
C57 P3 C45 105.9(3)
C57 P3 C51 104.4(2)
C45 P3 C51 102.5(2)
C57 P3 Pd2 106.58(17)
C45 P3 Pd2 114.35(16)
C51 P3 Pd2 121.81(17)
C63 P4 C75 107.1(2)
C63 P4 C69 104.3(2)
C75 P4 C69 101.5(2)
C63 P4 Pd2 109.83(15)
C75 P4 Pd2 116.25(16)
C69 P4 Pd2 116.75(15)
C1 Pd1 P1 89.88(12)
C1 Pd1 P2 91.01(12)
P1 Pd1 P2 177.53(5)
C1 Pd1 Cl1 177.08(13)
P1 Pd1 Cl1 87.67(4)
P2 Pd1 Cl1 91.37(4)
C41 Pd2 P4 88.39(12)
C41 Pd2 P3 89.68(13)
P4 Pd2 P3 173.21(5)
C41 Pd2 Cl4 174.63(14)
P4 Pd2 Cl4 88.75(4)
P3 Pd2 Cl4 93.68(5)

loop_
_geom_bond_atom_site_label_1
_geom_bond_atom_site_label_2
_geom_bond_distance
C1 C2 1.355(6)
C1 N2 1.360(5)
C1 Pd1 1.980(4)
C2 C3 1.341(6)
C2 H2 0.9300
C3 N1 1.327(6)
C3 Cl2 1.738(5)
C4 N1 1.318(6)
C4 N2 1.341(6)
C4 Cl3 1.724(5)
C5 C10 1.370(6)
C5 C6 1.374(6)
C5 P1 1.820(5)
C6 C7 1.387(8)
C6 H6 0.9300
C7 C8 1.353(8)
C7 H7 0.9300
C8 C9 1.348(8)
C8 H8 0.9300
C9 C10 1.390(7)
C9 H9 0.9300
C10 H10 0.9300
C11 C16 1.375(6)
C11 C12 1.385(6)
C11 P1 1.818(5)
C12 C13 1.371(7)
C12 H12 0.9300
C13 C14 1.362(9)
C13 H13 0.9300
C14 C15 1.367(8)
C14 H14 0.9300
C15 C16 1.385(7)
C15 H15 0.9300
C16 H16 0.9300
C17 C18 1.372(7)
C17 C22 1.382(7)
C17 P1 1.821(5)
C18 C19 1.381(8)
C18 H18 0.9300
C19 C20 1.360(9)
C19 H19 0.9300
C20 C21 1.341(9)
C20 H20 0.9300
C21 C22 1.377(8)
C21 H21 0.9300
C22 H22 0.9300
C23 C24 1.382(6)
C23 C28 1.387(6)
C23 P2 1.818(4)
C24 C25 1.377(7)
C24 H24 0.9300
C25 C26 1.371(7)
C25 H25 0.9300
C26 C27 1.363(7)
C26 H26 0.9300
C27 C28 1.373(6)
C27 H27 0.9300
C28 H28 0.9300
C29 C30 1.370(6)
C29 C34 1.373(6)
C29 P2 1.824(5)
C30 C31 1.371(7)
C30 H30 0.9300
C31 C32 1.352(8)
C31 H31 0.9300
C32 C33 1.388(8)
C32 H32 0.9300
C33 C34 1.380(7)
C33 H33 0.9300
C34 H34 0.9300
C35 C36 1.376(6)
C35 C40 1.385(6)
C35 P2 1.828(5)
C36 C37 1.390(7)
C36 H36 0.9300
C37 C38 1.369(7)
C37 H37 0.9300
C38 C39 1.370(7)
C38 H38 0.9300
C39 C40 1.375(7)
C39 H39 0.9300
C40 H40 0.9300
C41 C42 1.343(6)
C41 N4 1.365(6)
C41 Pd2 1.987(4)
C42 C43 1.330(7)
C42 H42 0.9300
C43 N3 1.327(6)
C43 Cl5 1.728(5)
C44 N3 1.319(6)
C44 N4 1.367(6)
C44 Cl6 1.728(5)
C45 C50 1.370(7)
C45 C46 1.395(7)
C45 P3 1.820(5)
C46 C47 1.396(8)
C46 H46 0.9300
C47 C48 1.356(9)
C47 H47 0.9300
C48 C49 1.341(9)
C48 H48 0.9300
C49 C50 1.390(8)
C49 H49 0.9300
C50 H50 0.9300
C51 C56 1.366(7)
C51 C52 1.392(7)
C51 P3 1.824(5)
C52 C53 1.371(7)
C52 H52 0.9300
C53 C54 1.376(8)
C53 H53 0.9300
C54 C55 1.378(8)
C54 H54 0.9300
C55 C56 1.386(7)
C55 H55 0.9300
C56 H56 0.9300
C57 C58 1.345(7)
C57 C62 1.353(7)
C57 P3 1.806(5)
C58 C59 1.371(8)
C58 H58 0.9300
C59 C60 1.343(10)
C59 H59 0.9300
C60 C61 1.343(9)
C60 H60 0.9300
C61 C62 1.366(9)
C61 H61 0.9300
C62 H62 0.9300
C63 C64 1.355(6)
C63 C68 1.374(7)
C63 P4 1.818(5)
C64 C65 1.392(7)
C64 H64 0.9300
C65 C66 1.329(8)
C65 H65 0.9300
C66 C67 1.369(8)
C66 H66 0.9300
C67 C68 1.374(7)
C67 H67 0.9300
C68 H68 0.9300
C69 C70 1.369(6)
C69 C74 1.384(7)
C69 P4 1.820(5)
C70 C71 1.388(7)
C70 H70 0.9300
C71 C72 1.363(8)
C71 H71 0.9300
C72 C73 1.369(9)
C72 H72 0.9300
C73 C74 1.370(8)
C73 H73 0.9300
C74 H74 0.9300
C75 C76 1.377(6)
C75 C80 1.387(6)
C75 P4 1.820(5)
C76 C77 1.379(7)
C76 H76 0.9300
C77 C78 1.359(8)
C77 H77 0.9300
C78 C79 1.371(8)
C78 H78 0.9300
C79 C80 1.384(7)
C79 H79 0.9300
C80 H80 0.9300
Cl1 Pd1 2.3739(11)
Cl4 Pd2 2.3823(13)
P1 Pd1 2.3264(12)
P2 Pd1 2.3364(12)
P3 Pd2 2.3572(12)
P4 Pd2 2.3406(12)
